data_4021136
loop_
_publ_author_name
'Albert Padwa'
'Andrew C. Flick'
'Carolyn A. Leverett'
'Thomas Stengel'

_publ_section_title
;
 Rhodium(II)-Catalyzed Aziridination of
 Allyl-Substituted Sulfonamides and Carbamates
;
_journal_name_full 'Journal of Organic Chemistry'
_journal_page_first 6377
_journal_page_last 6386
_journal_paper_doi 10.1021/jo048990k
_journal_volume 69
_journal_year 2004
_chemical_formula_sum 'C21 H22 N2 O7 S'
_chemical_formula_weight 446.47
_space_group_IT_number 2
_symmetry_cell_setting triclinic
_symmetry_space_group_name_Hall '-P 1'
_symmetry_space_group_name_H-M 'P -1'
_cell_angle_alpha 92.2970(10)
_cell_angle_beta 103.4740(10)
_cell_angle_gamma 105.3600(10)
_cell_formula_units_Z 2
_cell_length_a 9.34690(10)
_cell_length_b 10.94410(10)
_cell_length_c 11.26080(10)
_cell_measurement_temperature 150(2)
_cell_volume 1073.803(18)
_diffrn_ambient_temperature 150(2)
_exptl_crystal_density_diffrn 1.381
_cod_depositor_comments
;
The following automatic conversions were performed:
'_symmetry_cell_setting' value 'Triclinic' changed to 'triclinic'
according to '/home/saulius/struct/CIF-dictionaries/cif_core.dic'
dictionary named 'cif_core.dic' version 2.4.1 from 2010-06-29.

Automatic conversion script
Id: cif_fix_enum 1527 2010-12-29 10:47:43Z saulius 
;
_cod_database_code 4021136

loop_
_symmetry_equiv_pos_as_xyz
'x, y, z'
'-x, -y, -z'

loop_
_atom_site_label
_atom_site_type_symbol
_atom_site_fract_x
_atom_site_fract_y
_atom_site_fract_z
_atom_site_U_iso_or_equiv
_atom_site_adp_type
_atom_site_occupancy
_atom_site_symmetry_multiplicity
_atom_site_calc_flag
_atom_site_refinement_flags
_atom_site_disorder_assembly
_atom_site_disorder_group
O1 O 0.69297(16) 0.24716(13) 0.92984(13) 0.0179(4) Uani 1 1 d . . .
O2 O 0.6579(2) 0.35301(17) 1.09067(14) 0.0289(4) Uani 1 1 d . . .
O3 O 0.69013(17) 0.60451(14) 0.96797(14) 0.0208(4) Uani 1 1 d . . .
O4 O 0.93535(17) 0.62870(15) 1.06760(14) 0.0258(4) Uani 1 1 d . . .
O5 O 0.3514(2) 0.07035(16) 0.82863(15) 0.0314(5) Uani 1 1 d . . .
O6 O 0.3796(2) 0.00513(15) 0.62389(17) 0.0339(5) Uani 1 1 d . . .
N1 N 0.5293(2) 0.21619(17) 0.73454(16) 0.0185(4) Uani 1 1 d . . .
N2 N 0.81803(19) 0.48900(16) 0.89285(16) 0.0163(4) Uani 1 1 d . . .
H2 H 0.882(3) 0.439(3) 0.898(2) 0.024(6) Uiso 1 1 d . . .
S1 S 0.36829(6) 0.09964(5) 0.70894(5) 0.0216(3) Uani 1 1 d . . .
C1 C 0.5840(2) 0.29857(19) 0.85085(18) 0.0151(5) Uani 1 1 d . . .
H1A H 0.499(3) 0.301(2) 0.889(2) 0.010(5) Uiso 1 1 d . . .
C2 C 0.6624(2) 0.43436(19) 0.81801(19) 0.0153(5) Uani 1 1 d . . .
C3 C 0.6512(2) 0.4122(2) 0.68277(19) 0.0173(5) Uani 1 1 d . . .
C4 C 0.7068(3) 0.4984(2) 0.6064(2) 0.0258(5) Uani 1 1 d . . .
H4A H 0.758(3) 0.590(3) 0.632(3) 0.031(7) Uiso 1 1 d . . .
C5 C 0.6831(3) 0.4551(3) 0.4838(2) 0.0302(6) Uani 1 1 d . . .
H5A H 0.728(3) 0.513(2) 0.431(2) 0.022(6) Uiso 1 1 d . . .
C6 C 0.6093(3) 0.3285(3) 0.4401(2) 0.0283(6) Uani 1 1 d . . .
H6A H 0.597(3) 0.299(3) 0.354(2) 0.028(7) Uiso 1 1 d . . .
C7 C 0.5540(3) 0.2407(2) 0.5168(2) 0.0246(5) Uani 1 1 d . . .
H7A H 0.510(3) 0.148(3) 0.485(2) 0.030(7) Uiso 1 1 d . . .
C8 C 0.5758(2) 0.2861(2) 0.63819(19) 0.0175(5) Uani 1 1 d . . .
C9 C 0.7206(2) 0.2841(2) 1.0516(2) 0.0196(5) Uani 1 1 d . . .
C10 C 0.8353(3) 0.2278(3) 1.1264(2) 0.0313(6) Uani 1 1 d . . .
H10A H 0.781(6) 0.143(5) 1.170(4) 0.104(16) Uiso 1 1 d . . .
H10B H 0.928(6) 0.242(4) 1.093(4) 0.091(14) Uiso 1 1 d . . .
H10C H 0.874(6) 0.276(5) 1.208(5) 0.097(15) Uiso 1 1 d . . .
C11 C 0.5896(3) 0.5381(2) 0.8521(2) 0.0200(5) Uani 1 1 d . . .
H11A H 0.483(3) 0.499(3) 0.862(2) 0.028(7) Uiso 1 1 d . . .
H11B H 0.597(3) 0.599(2) 0.796(2) 0.013(6) Uiso 1 1 d . . .
C12 C 0.8257(2) 0.57748(19) 0.98312(19) 0.0174(5) Uani 1 1 d . . .
C13 C 0.2208(2) 0.1641(2) 0.6379(2) 0.0215(5) Uani 1 1 d . . .
C14 C 0.1625(3) 0.1394(3) 0.5106(2) 0.0294(6) Uani 1 1 d . . .
H14A H 0.204(4) 0.083(3) 0.466(3) 0.041(8) Uiso 1 1 d . . .
C15 C 0.0458(3) 0.1892(3) 0.4549(3) 0.0381(7) Uani 1 1 d . . .
H15A H 0.008(4) 0.186(4) 0.368(4) 0.071(12) Uiso 1 1 d . . .
C16 C -0.0130(3) 0.2611(3) 0.5233(3) 0.0441(7) Uani 1 1 d . . .
H16A H -0.095(6) 0.304(4) 0.489(4) 0.086(13) Uiso 1 1 d . . .
C17 C 0.0480(3) 0.2870(3) 0.6506(3) 0.0432(8) Uani 1 1 d . . .
H17A H 0.008(5) 0.335(4) 0.697(4) 0.064(11) Uiso 1 1 d . . .
C18 C 0.1648(3) 0.2381(3) 0.7077(2) 0.0305(6) Uani 1 1 d . . .
H18A H 0.216(3) 0.260(3) 0.797(3) 0.042(8) Uiso 1 1 d . . .
O1S O 0.1928(2) 0.18820(18) 0.21494(19) 0.0465(6) Uani 1 1 d . A .
C1S C 0.2192(3) 0.0944(2) 0.1769(3) 0.0384(7) Uani 1 1 d . . .
C2S C 0.3508(3) 0.0973(3) 0.1260(3) 0.0438(7) Uani 1 1 d . A .
H2SA H 0.4342 0.1744 0.1618 0.066 Uiso 1 1 calc R . .
H2SB H 0.3203 0.0974 0.0366 0.066 Uiso 1 1 calc R . .
H2SC H 0.3859 0.0219 0.1455 0.066 Uiso 1 1 calc R . .
C3SA C 0.1536(8) -0.0365(6) 0.2188(6) 0.053(2) Uiso 0.548(11) 1 d P A 1
H3SA H 0.2207 -0.0456 0.2970 0.079 Uiso 0.548(11) 1 calc PR A 1
H3SB H 0.1475 -0.1042 0.1566 0.079 Uiso 0.548(11) 1 calc PR A 1
H3SC H 0.0508 -0.0431 0.2296 0.079 Uiso 0.548(11) 1 calc PR A 1
C3SB C 0.0800(13) -0.0236(10) 0.1388(10) 0.077(3) Uiso 0.452(11) 1 d P A 2
H3SD H 0.0133 -0.0138 0.0608 0.115 Uiso 0.452(11) 1 calc PR A 2
H3SE H 0.0228 -0.0329 0.2022 0.115 Uiso 0.452(11) 1 calc PR A 2
H3SF H 0.1148 -0.0995 0.1291 0.115 Uiso 0.452(11) 1 calc PR A 2

loop_
_atom_site_aniso_label
_atom_site_aniso_U_11
_atom_site_aniso_U_22
_atom_site_aniso_U_33
_atom_site_aniso_U_23
_atom_site_aniso_U_13
_atom_site_aniso_U_12
O1 0.0186(8) 0.0169(8) 0.0169(8) -0.0005(6) -0.0017(7) 0.0084(6)
O2 0.0292(9) 0.0391(10) 0.0199(8) -0.0021(7) 0.0039(8) 0.0154(8)
O3 0.0179(8) 0.0206(8) 0.0226(8) -0.0057(7) -0.0004(7) 0.0095(6)
O4 0.0192(8) 0.0245(9) 0.0275(9) -0.0124(7) -0.0035(7) 0.0064(7)
O5 0.0313(9) 0.0256(9) 0.0276(9) 0.0093(8) -0.0020(7) -0.0007(7)
O6 0.0376(10) 0.0154(8) 0.0393(10) -0.0110(8) -0.0039(9) 0.0055(7)
N1 0.0166(9) 0.0182(9) 0.0161(9) -0.0038(8) -0.0019(7) 0.0035(7)
N2 0.0103(8) 0.0140(9) 0.0212(9) -0.0059(8) -0.0009(8) 0.0031(7)
S1 0.0217(4) 0.0130(4) 0.0229(4) -0.0010(3) -0.0030(3) 0.0009(3)
C1 0.0134(10) 0.0151(10) 0.0145(10) -0.0028(8) -0.0020(9) 0.0053(8)
C2 0.0132(10) 0.0116(10) 0.0181(10) -0.0042(9) -0.0012(9) 0.0038(8)
C3 0.0138(10) 0.0194(11) 0.0177(11) -0.0020(9) -0.0013(9) 0.0080(8)
C4 0.0224(12) 0.0285(13) 0.0258(12) 0.0052(11) 0.0044(10) 0.0072(10)
C5 0.0256(12) 0.0423(15) 0.0232(11) 0.0121(11) 0.0044(10) 0.0110(11)
C6 0.0246(12) 0.0465(15) 0.0178(11) 0.0007(11) 0.0044(10) 0.0181(11)
C7 0.0220(11) 0.0291(13) 0.0207(11) -0.0067(10) -0.0010(10) 0.0109(10)
C8 0.0140(10) 0.0200(11) 0.0187(10) 0.0002(9) 0.0003(9) 0.0091(9)
C9 0.0182(10) 0.0170(11) 0.0186(10) 0.0019(9) 0.0016(9) -0.0007(8)
C10 0.0342(14) 0.0333(14) 0.0243(12) 0.0106(11) -0.0029(12) 0.0139(11)
C11 0.0195(11) 0.0180(11) 0.0212(10) -0.0036(10) -0.0026(10) 0.0105(9)
C12 0.0166(10) 0.0161(10) 0.0195(10) -0.0011(9) 0.0031(9) 0.0064(8)
C13 0.0167(11) 0.0216(11) 0.0219(11) 0.0038(10) 0.0020(9) 0.0003(9)
C14 0.0205(11) 0.0400(14) 0.0226(11) 0.0002(11) -0.0022(10) 0.0071(11)
C15 0.0275(14) 0.0588(18) 0.0256(12) 0.0087(13) 0.0003(12) 0.0129(13)
C16 0.0271(14) 0.070(2) 0.0438(16) 0.0205(15) 0.0092(13) 0.0265(14)
C17 0.0327(15) 0.068(2) 0.0421(16) 0.0116(15) 0.0168(14) 0.0283(15)
C18 0.0270(13) 0.0409(15) 0.0249(12) 0.0036(11) 0.0075(11) 0.0108(11)
O1S 0.0538(13) 0.0384(11) 0.0574(13) 0.0000(10) 0.0298(12) 0.0170(10)
C1S 0.0478(16) 0.0264(13) 0.0448(15) -0.0027(12) 0.0257(14) 0.0057(11)
C2S 0.0453(16) 0.0349(15) 0.0583(18) -0.0017(14) 0.0219(16) 0.0166(12)

loop_
_geom_bond_atom_site_label_1
_geom_bond_atom_site_label_2
_geom_bond_distance
_geom_bond_site_symmetry_2
_geom_bond_publ_flag
O1 C9 1.358(3) . ?
O1 C1 1.437(2) . ?
O2 C9 1.197(3) . ?
O3 C12 1.351(3) . ?
O3 C11 1.451(3) . ?
O4 C12 1.212(3) . ?
O5 S1 1.4322(17) . ?
O6 S1 1.4226(17) . ?
N1 C8 1.436(3) . ?
N1 C1 1.463(3) . ?
N1 S1 1.6511(18) . ?
N2 C12 1.352(3) . ?
N2 C2 1.453(3) . ?
N2 H2 0.90(3) . ?
S1 C13 1.756(2) . ?
C1 C2 1.573(3) . ?
C1 H1A 1.00(2) . ?
C2 C3 1.507(3) . ?
C2 C11 1.548(3) . ?
C3 C4 1.383(3) . ?
C3 C8 1.385(3) . ?
C4 C5 1.388(3) . ?
C4 H4A 0.99(3) . ?
C5 C6 1.385(4) . ?
C5 H5A 0.97(3) . ?
C6 C7 1.395(4) . ?
C6 H6A 0.98(3) . ?
C7 C8 1.386(3) . ?
C7 H7A 1.00(3) . ?
C9 C10 1.486(3) . ?
C10 H10A 1.12(5) . ?
C10 H10B 1.00(5) . ?
C10 H10C 0.98(5) . ?
C11 H11A 1.01(3) . ?
C11 H11B 0.94(2) . ?
C13 C18 1.383(4) . ?
C13 C14 1.397(3) . ?
C14 C15 1.380(4) . ?
C14 H14A 0.99(3) . ?
C15 C16 1.376(4) . ?
C15 H15A 0.95(4) . ?
C16 C17 1.401(4) . ?
C16 H16A 1.01(5) . ?
C17 C18 1.379(4) . ?
C17 H17A 0.93(4) . ?
C18 H18A 1.00(3) . ?
O1S C1S 1.202(3) . ?
C1S C2S 1.468(4) . ?
C1S C3SB 1.533(10) . ?
C1S C3SA 1.542(7) . ?
C2S H2SA 0.9800 . ?
C2S H2SB 0.9800 . ?
C2S H2SC 0.9800 . ?
C3SA H3SA 0.9800 . ?
C3SA H3SB 0.9800 . ?
C3SA H3SC 0.9800 . ?
C3SB H3SD 0.9800 . ?
C3SB H3SE 0.9800 . ?
C3SB H3SF 0.9800 . ?
